data_4311078
loop_
_publ_author_name
'Qiao-Hua Wei'
'Gang-Qiang Yin'
'Li-Yi Zhang'
'Lin-Xi Shi'
'Zong-Wan Mao'
'Zhong-Ning Chen'

_publ_contact_author
;
Zhong-Ning Chen
Fujian Institute of Research on the Structure of Matter, 
Chinese Academy of Sciences, Fuzhou, Fujian 350002, China.
;
_publ_contact_author_email '  czn@ms.fjirsm.ac.cn '
_publ_section_title
;
 Luminescent AgI-CuI Heterometallic Hexa-, Octa-, and Hexadecanuclear
 Alkynyl Complexes
;
_journal_name_full 'Inorganic Chemistry'
_journal_page_first 3484
_journal_page_last 3491
_journal_paper_doi 10.1021/ic0499244
_journal_volume 43
_journal_year 2004
_chemical_formula_sum 'C140 H126 Ag4 Cl2 Cu2 N7 O9.5 P8'
_chemical_formula_weight 2935.70
_chemical_name_systematic
;
 ?
;
_space_group_IT_number 2
_symmetry_cell_setting triclinic
_symmetry_space_group_name_Hall '-P 1'
_symmetry_space_group_name_H-M 'P -1'
_atom_sites_solution_hydrogens geom
_atom_sites_solution_primary direct
_atom_sites_solution_secondary difmap
_audit_creation_method SHELXL-97
_cell_angle_alpha 103.52
_cell_angle_beta 90.2870(10)
_cell_angle_gamma 91.40
_cell_formula_units_Z 2
_cell_length_a 15.4263(3)
_cell_length_b 17.2100(3)
_cell_length_c 26.7899(5)
_cell_measurement_reflns_used 8192
_cell_measurement_temperature 293(2)
_cell_measurement_theta_max 24.00
_cell_measurement_theta_min .78
_cell_volume 6912.8(2)
_computing_cell_refinement 'Siemens SMART & SAINT'
_computing_data_collection 'Siemens SMART'
_computing_data_reduction 'Siemens XPREP'
_computing_molecular_graphics 'Bruker SHELXTL'
_computing_publication_material 'Bruker SHELXTL'
_computing_structure_refinement 'Siemens SHELXTL'
_computing_structure_solution 'Siemens SHELXTL'
_diffrn_ambient_temperature 293(2)
_diffrn_measured_fraction_theta_full 0.997
_diffrn_measured_fraction_theta_max 0.997
_diffrn_measurement_device_type 'Siemens SMART CCD'
_diffrn_measurement_method 'phi and omega scans'
_diffrn_radiation_monochromator graphite
_diffrn_radiation_source 'fine-focus sealed tube'
_diffrn_radiation_type MoK\a
_diffrn_radiation_wavelength 0.71073
_diffrn_reflns_av_R_equivalents 0.0355
_diffrn_reflns_av_sigmaI/netI 0.0489
_diffrn_reflns_limit_h_max 17
_diffrn_reflns_limit_h_min -16
_diffrn_reflns_limit_k_max 19
_diffrn_reflns_limit_k_min -11
_diffrn_reflns_limit_l_max 30
_diffrn_reflns_limit_l_min -29
_diffrn_reflns_number 33315
_diffrn_reflns_theta_full 24.00
_diffrn_reflns_theta_max 24.00
_diffrn_reflns_theta_min 0.78
_diffrn_standards_decay_% 0
_diffrn_standards_interval_count 0
_diffrn_standards_interval_time .
_diffrn_standards_number 0
_exptl_absorpt_coefficient_mu 1.046
_exptl_absorpt_correction_T_max 1.0000
_exptl_absorpt_correction_T_min .6532
_exptl_absorpt_correction_type empirical
_exptl_absorpt_process_details 'SADABS (Sheldrick, 1996)'
_exptl_crystal_colour yellow
_exptl_crystal_density_diffrn 1.410
_exptl_crystal_density_method 'not measured'
_exptl_crystal_description prism
_exptl_crystal_F_000 2982
_exptl_crystal_size_max .76
_exptl_crystal_size_mid .72
_exptl_crystal_size_min .52
_refine_diff_density_max 1.263
_refine_diff_density_min -1.266
_refine_diff_density_rms 0.152
_refine_ls_extinction_method none
_refine_ls_goodness_of_fit_ref 1.174
_refine_ls_hydrogen_treatment mixed
_refine_ls_matrix_type fullcycle
_refine_ls_number_parameters 1562
_refine_ls_number_reflns 21637
_refine_ls_number_restraints 8
_refine_ls_restrained_S_all 1.174
_refine_ls_R_factor_all 0.0948
_refine_ls_R_factor_gt 0.0655
_refine_ls_shift/su_max 0.000
_refine_ls_shift/su_mean 0.000
_refine_ls_structure_factor_coef Fsqd
_refine_ls_weighting_details 'calc w=1/[\s^2^(Fo^2^)+(0.0635P)^2^+35.4546P] where P=(Fo^2^+2Fc^2^)/3'
_refine_ls_weighting_scheme calc
_refine_ls_wR_factor_gt 0.1574
_refine_ls_wR_factor_ref 0.1884
_reflns_number_gt 16427
_reflns_number_total 21637
_reflns_threshold_expression >2sigma(I)
_cod_data_source_file ic0499244si20040118_090610_2.cif
_cod_data_source_block 2(Compound2)
_cod_depositor_comments
;
The following automatic conversions were performed:
'_symmetry_cell_setting' value 'Triclinic' changed to 'triclinic'
according to '/home/saulius/struct/CIF-dictionaries/cif_core.dic'
dictionary named 'cif_core.dic' version 2.4.1 from 2010-06-29.

Automatic conversion script
Id: cif_fix_enum 1527 2010-12-29 10:47:43Z saulius 
;
_cod_original_formula_sum 'C140 H126 Ag4 Cl2 Cu2 N7 O9.50 P8'
_cod_database_code 4311078

loop_
_symmetry_equiv_pos_as_xyz
'x, y, z'
'-x, -y, -z'

loop_
_atom_site_label
_atom_site_type_symbol
_atom_site_fract_x
_atom_site_fract_y
_atom_site_fract_z
_atom_site_U_iso_or_equiv
_atom_site_adp_type
_atom_site_occupancy
_atom_site_symmetry_multiplicity
_atom_site_calc_flag
_atom_site_refinement_flags
_atom_site_disorder_assembly
_atom_site_disorder_group
Ag1 Ag 0.19429(4) 0.41069(4) 0.24627(3) 0.04732(17) Uani 1 1 d . . .
Ag2 Ag 0.10988(4) 0.25409(4) 0.26149(3) 0.05248(18) Uani 1 1 d . . .
Ag3 Ag 0.28914(4) 0.04400(3) 0.29036(2) 0.04388(16) Uani 1 1 d . . .
Ag4 Ag 0.27190(5) 0.14359(4) 0.21298(3) 0.0581(2) Uani 1 1 d . . .
Cu1 Cu 0.22907(6) 0.20546(5) 0.32096(3) 0.0361(2) Uani 1 1 d . . .
Cu2 Cu 0.29941(6) 0.29760(5) 0.27097(3) 0.0377(2) Uani 1 1 d . . .
Cl1 Cl 0.2632(4) -0.3332(3) -0.01747(15) 0.1358(16) Uani 1 1 d . . .
Cl2 Cl 0.2123(2) 0.1366(2) 0.58729(13) 0.0935(9) Uani 1 1 d . . .
P1 P 0.19783(12) 0.19525(11) 0.40171(7) 0.0358(4) Uani 1 1 d . . .
P2 P 0.29185(12) 0.04363(11) 0.38313(7) 0.0362(4) Uani 1 1 d . . .
P3 P 0.32235(13) 0.50295(11) 0.24966(8) 0.0416(5) Uani 1 1 d . . .
P4 P 0.42172(12) 0.37528(11) 0.28189(8) 0.0368(4) Uani 1 1 d . . .
P5 P -0.03136(13) 0.29256(13) 0.24046(8) 0.0440(5) Uani 1 1 d . . .
P6 P 0.04875(13) 0.44472(12) 0.22196(9) 0.0441(5) Uani 1 1 d . . .
P7 P 0.31297(15) 0.03746(12) 0.14346(8) 0.0448(5) Uani 1 1 d . . .
P8 P 0.32741(14) -0.06738(11) 0.21749(7) 0.0403(5) Uani 1 1 d . . .
O01 O 0.4199(6) -0.1731(5) 0.0790(3) 0.105(3) Uani 1 1 d . . .
O02 O 0.5943(11) -0.2227(11) 0.0741(6) 0.097(5) Uani 0.50 1 d PD . .
O11 O 0.2259(11) -0.3472(10) -0.0675(6) 0.213(7) Uani 1 1 d . . .
O12 O 0.3010(13) -0.2586(11) -0.0237(8) 0.259(10) Uani 1 1 d . . .
O13 O 0.232(2) -0.4030(16) -0.0048(11) 0.206(15) Uani 0.50 1 d P . .
O13' O 0.1785(17) -0.309(2) 0.0005(13) 0.244(19) Uani 0.50 1 d P . .
O14 O 0.3475(17) -0.3778(16) -0.0299(10) 0.188(13) Uani 0.50 1 d P . .
O14' O 0.2951(18) -0.3059(14) 0.0348(6) 0.156(10) Uani 0.50 1 d P . .
O21 O 0.2615(7) 0.1282(6) 0.5401(3) 0.130(4) Uani 1 1 d . . .
O22 O 0.2191(11) 0.0579(8) 0.5947(7) 0.221(8) Uani 1 1 d . . .
O23 O 0.2836(14) 0.1630(13) 0.6239(6) 0.129(7) Uani 0.50 1 d P . .
O23' O 0.2138(16) 0.2259(11) 0.6022(11) 0.173(11) Uani 0.50 1 d P . .
O24 O 0.1279(9) 0.1417(18) 0.5683(9) 0.166(11) Uani 0.50 1 d P . .
O24' O 0.1473(17) 0.1517(17) 0.6280(15) 0.24(2) Uani 0.50 1 d P . .
N1 N -0.0343(4) 0.3801(4) 0.2226(3) 0.0539(18) Uani 1 1 d . . .
H1A H -0.0838 0.3931 0.2127 0.065 Uiso 1 1 calc R . .
N01 N 0.5615(14) 0.2933(13) 0.5290(7) 0.200(8) Uani 1 1 d . . .
N2 N 0.4129(4) 0.4660(4) 0.2687(3) 0.0459(16) Uani 1 1 d . . .
H2A H 0.4590 0.4959 0.2721 0.055 Uiso 1 1 calc R . .
N3 N 0.2581(4) 0.1281(4) 0.4224(2) 0.0401(14) Uani 1 1 d . . .
H3A H 0.2720 0.1375 0.4545 0.048 Uiso 1 1 calc R . .
N4 N 0.3501(4) -0.0430(4) 0.1617(2) 0.0456(16) Uani 1 1 d . . .
H4A H 0.3834 -0.0741 0.1407 0.055 Uiso 1 1 calc R . .
N011 N 0.5906(15) 0.5666(14) 0.2664(9) 0.229(9) Uiso 1 1 d D . .
N021 N 0.7909(14) 0.4632(14) 0.2033(8) 0.227(9) Uiso 1 1 d D . .
C01 C 0.5010(13) 0.2857(11) 0.5495(8) 0.140(7) Uani 1 1 d . . .
C1 C 0.1449(5) 0.1240(5) 0.2696(3) 0.0430(18) Uani 1 1 d . . .
C02 C 0.4205(14) 0.2759(12) 0.5740(8) 0.179(9) Uani 1 1 d . . .
H02A H 0.4260 0.2991 0.6101 0.269 Uiso 1 1 calc R . .
H02B H 0.4058 0.2200 0.5685 0.269 Uiso 1 1 calc R . .
H02C H 0.3757 0.3022 0.5597 0.269 Uiso 1 1 calc R . .
C2 C 0.1018(5) 0.0650(5) 0.2582(3) 0.0431(18) Uani 1 1 d . . .
C3 C 0.0416(5) -0.0029(5) 0.2470(4) 0.053(2) Uani 1 1 d . . .
C4 C 0.0336(8) -0.0506(6) 0.1975(4) 0.081(3) Uani 1 1 d . . .
H14A H 0.0689 -0.0404 0.1716 0.097 Uiso 1 1 calc R . .
C5 C -0.0264(11) -0.1126(7) 0.1868(6) 0.125(6) Uani 1 1 d . . .
H15A H -0.0318 -0.1426 0.1532 0.150 Uiso 1 1 calc R . .
C6 C -0.0770(10) -0.1319(7) 0.2220(8) 0.129(7) Uani 1 1 d . . .
C7 C -0.0695(6) -0.0861(7) 0.2727(6) 0.101(5) Uani 1 1 d . . .
H17A H -0.1042 -0.0984 0.2982 0.121 Uiso 1 1 calc R . .
C8 C -0.0091(6) -0.0216(6) 0.2848(4) 0.067(3) Uani 1 1 d . . .
H18A H -0.0036 0.0085 0.3184 0.080 Uiso 1 1 calc R . .
C9 C -0.1474(12) -0.1966(11) 0.2111(10) 0.222(14) Uani 1 1 d . . .
H19A H -0.1464 -0.2237 0.1754 0.334 Uiso 1 1 calc R . .
H19B H -0.2029 -0.1730 0.2191 0.334 Uiso 1 1 calc R . .
H19C H -0.1375 -0.2342 0.2318 0.334 Uiso 1 1 calc R . .
C011 C 0.6490(16) 0.5743(18) 0.2973(10) 0.223(11) Uiso 1 1 d D . .
C11 C 0.2030(5) 0.3326(5) 0.3267(3) 0.0468(19) Uani 1 1 d . . .
C012 C 0.7357(15) 0.5706(17) 0.3181(11) 0.246(13) Uiso 1 1 d D . .
H01A H 0.7353 0.5913 0.3547 0.370 Uiso 1 1 calc R . .
H01B H 0.7754 0.6021 0.3030 0.370 Uiso 1 1 calc R . .
H01C H 0.7536 0.5161 0.3105 0.370 Uiso 1 1 calc R . .
C12 C 0.1858(5) 0.3921(5) 0.3589(3) 0.0441(18) Uani 1 1 d . . .
C13 C 0.1744(6) 0.4633(5) 0.3983(3) 0.050(2) Uani 1 1 d . . .
C14 C 0.2371(8) 0.5236(6) 0.4082(4) 0.084(3) Uani 1 1 d . . .
H34A H 0.2891 0.5164 0.3905 0.100 Uiso 1 1 calc R . .
C15 C 0.2242(12) 0.5949(7) 0.4440(5) 0.115(5) Uani 1 1 d . . .
H35A H 0.2675 0.6345 0.4499 0.138 Uiso 1 1 calc R . .
C16 C 0.1484(13) 0.6074(7) 0.4706(5) 0.118(6) Uani 1 1 d . . .
C17 C 0.0867(11) 0.5470(8) 0.4627(5) 0.113(5) Uani 1 1 d . . .
H37A H 0.0355 0.5542 0.4812 0.136 Uiso 1 1 calc R . .
C18 C 0.0995(8) 0.4751(6) 0.4271(4) 0.080(3) Uani 1 1 d . . .
H38A H 0.0572 0.4345 0.4227 0.096 Uiso 1 1 calc R . .
C19 C 0.1306(16) 0.6884(8) 0.5073(6) 0.190(11) Uani 1 1 d . . .
H39A H 0.1801 0.7237 0.5085 0.285 Uiso 1 1 calc R . .
H39B H 0.1197 0.6806 0.5411 0.285 Uiso 1 1 calc R . .
H39C H 0.0809 0.7115 0.4953 0.285 Uiso 1 1 calc R . .
C021 C 0.733(2) 0.476(3) 0.1759(15) 0.34(2) Uiso 1 1 d D . .
C21 C 0.2421(5) 0.2712(4) 0.1989(3) 0.0415(18) Uani 1 1 d . . .
C022 C 0.6516(14) 0.4941(15) 0.1545(10) 0.220(11) Uiso 1 1 d D . .
H02D H 0.6544 0.4805 0.1177 0.330 Uiso 1 1 calc R . .
H02E H 0.6409 0.5501 0.1662 0.330 Uiso 1 1 calc R . .
H02F H 0.6055 0.4636 0.1654 0.330 Uiso 1 1 calc R . .
C22 C 0.2110(5) 0.2705(5) 0.1587(3) 0.0466(19) Uani 1 1 d . . .
C23 C 0.1735(6) 0.2686(6) 0.1088(3) 0.064(2) Uani 1 1 d . . .
C24 C 0.0878(7) 0.2492(8) 0.0985(4) 0.087(4) Uani 1 1 d . . .
H24A H 0.0535 0.2354 0.1237 0.105 Uiso 1 1 calc R . .
C25 C 0.0517(10) 0.2496(10) 0.0522(5) 0.124(5) Uani 1 1 d . . .
H25A H -0.0072 0.2374 0.0470 0.148 Uiso 1 1 calc R . .
C26 C 0.0978(12) 0.2670(14) 0.0138(6) 0.158(8) Uani 1 1 d . . .
C27 C 0.1820(14) 0.2873(18) 0.0237(6) 0.228(14) Uani 1 1 d . . .
H27A H 0.2149 0.3024 -0.0017 0.274 Uiso 1 1 calc R . .
C28 C 0.2225(10) 0.2868(13) 0.0708(5) 0.152(8) Uani 1 1 d . . .
H28A H 0.2815 0.2986 0.0758 0.182 Uiso 1 1 calc R . .
C29 C 0.0536(16) 0.2705(19) -0.0377(7) 0.265(16) Uani 1 1 d . . .
H29A H -0.0062 0.2538 -0.0373 0.398 Uiso 1 1 calc R . .
H29B H 0.0825 0.2356 -0.0655 0.398 Uiso 1 1 calc R . .
H29C H 0.0572 0.3243 -0.0420 0.398 Uiso 1 1 calc R . .
C31 C 0.3519(5) 0.1904(4) 0.2931(3) 0.0376(17) Uani 1 1 d . . .
C031 C 0.612(3) -0.3131(12) 0.0726(16) 0.184(17) Uiso 0.50 1 d PD . .
H03H H 0.6716 -0.3282 0.0650 0.221 Uiso 0.50 1 calc PR . .
H03I H 0.5911 -0.3308 0.1023 0.221 Uiso 0.50 1 calc PR . .
C32 C 0.4236(5) 0.1624(4) 0.2878(3) 0.0400(17) Uani 1 1 d . . .
C032 C 0.551(3) -0.334(3) 0.0264(16) 0.197(18) Uiso 0.50 1 d PD . .
H03E H 0.5469 -0.3906 0.0140 0.295 Uiso 0.50 1 calc PR . .
H03F H 0.5736 -0.3100 -0.0002 0.295 Uiso 0.50 1 calc PR . .
H03G H 0.4950 -0.3132 0.0362 0.295 Uiso 0.50 1 calc PR . .
C33 C 0.5115(5) 0.1351(4) 0.2848(3) 0.0445(19) Uani 1 1 d . . .
C033 C 0.668(2) -0.2029(17) 0.1161(13) 0.178(16) Uiso 0.50 1 d PD . .
H03D H 0.6508 -0.2127 0.1489 0.213 Uiso 0.50 1 calc PR . .
H03J H 0.7220 -0.2295 0.1050 0.213 Uiso 0.50 1 calc PR . .
C34 C 0.5512(5) 0.1178(5) 0.3277(3) 0.049(2) Uani 1 1 d . . .
H4B H 0.5217 0.1256 0.3586 0.059 Uiso 1 1 calc R . .
C034 C 0.671(2) -0.1150(17) 0.1157(12) 0.127(10) Uiso 0.50 1 d PD . .
H03A H 0.7114 -0.0869 0.1414 0.190 Uiso 0.50 1 calc PR . .
H03B H 0.6144 -0.0935 0.1228 0.190 Uiso 0.50 1 calc PR . .
H03C H 0.6892 -0.1089 0.0825 0.190 Uiso 0.50 1 calc PR . .
C35 C 0.6348(6) 0.0887(6) 0.3243(4) 0.062(2) Uani 1 1 d . . .
H5A H 0.6606 0.0781 0.3534 0.074 Uiso 1 1 calc R . .
C36 C 0.6802(6) 0.0752(6) 0.2796(4) 0.064(3) Uani 1 1 d . . .
C37 C 0.6414(6) 0.0945(6) 0.2372(4) 0.070(3) Uani 1 1 d . . .
H7A H 0.6717 0.0875 0.2066 0.084 Uiso 1 1 calc R . .
C38 C 0.5586(6) 0.1239(5) 0.2398(4) 0.059(2) Uani 1 1 d . . .
H8A H 0.5340 0.1364 0.2110 0.070 Uiso 1 1 calc R . .
C39 C 0.7696(7) 0.0408(8) 0.2756(6) 0.099(4) Uani 1 1 d . . .
H9A H 0.7864 0.0310 0.3081 0.148 Uiso 1 1 calc R . .
H9B H 0.8102 0.0780 0.2662 0.148 Uiso 1 1 calc R . .
H9C H 0.7691 -0.0085 0.2498 0.148 Uiso 1 1 calc R . .
C111 C -0.0860(5) 0.2188(5) 0.1897(3) 0.047(2) Uani 1 1 d . . .
C112 C -0.1343(6) 0.2393(6) 0.1516(3) 0.060(2) Uani 1 1 d . . .
H11A H -0.1404 0.2927 0.1510 0.072 Uiso 1 1 calc R . .
C113 C -0.1741(7) 0.1791(7) 0.1141(4) 0.076(3) Uani 1 1 d . . .
H11B H -0.2055 0.1928 0.0878 0.091 Uiso 1 1 calc R . .
C114 C -0.1682(7) 0.1002(7) 0.1150(4) 0.078(3) Uani 1 1 d . . .
H11C H -0.1960 0.0607 0.0901 0.094 Uiso 1 1 calc R . .
C115 C -0.1205(7) 0.0806(6) 0.1532(4) 0.078(3) Uani 1 1 d . . .
H11D H -0.1163 0.0272 0.1542 0.093 Uiso 1 1 calc R . .
C116 C -0.0785(6) 0.1388(5) 0.1902(4) 0.061(2) Uani 1 1 d . . .
H11E H -0.0452 0.1245 0.2155 0.073 Uiso 1 1 calc R . .
C121 C -0.1084(5) 0.3094(5) 0.2927(3) 0.048(2) Uani 1 1 d . . .
C122 C -0.1891(6) 0.2706(6) 0.2906(4) 0.059(2) Uani 1 1 d . . .
H12A H -0.2048 0.2307 0.2619 0.071 Uiso 1 1 calc R . .
C123 C -0.2461(6) 0.2910(6) 0.3310(4) 0.071(3) Uani 1 1 d . . .
H12B H -0.3000 0.2649 0.3293 0.086 Uiso 1 1 calc R . .
C124 C -0.2236(7) 0.3487(7) 0.3730(5) 0.082(3) Uani 1 1 d . . .
H12C H -0.2625 0.3627 0.3998 0.098 Uiso 1 1 calc R . .
C125 C -0.1444(8) 0.3864(7) 0.3762(5) 0.086(3) Uani 1 1 d . . .
H12D H -0.1291 0.4256 0.4054 0.103 Uiso 1 1 calc R . .
C126 C -0.0868(7) 0.3664(6) 0.3363(4) 0.073(3) Uani 1 1 d . . .
H12E H -0.0326 0.3919 0.3389 0.087 Uiso 1 1 calc R . .
C211 C 0.0130(6) 0.5371(5) 0.2647(4) 0.057(2) Uani 1 1 d . . .
C212 C -0.0277(8) 0.5978(7) 0.2480(5) 0.093(4) Uani 1 1 d . . .
H21A H -0.0384 0.5936 0.2132 0.112 Uiso 1 1 calc R . .
C213 C -0.0522(10) 0.6655(7) 0.2850(7) 0.119(5) Uani 1 1 d . . .
H21B H -0.0795 0.7066 0.2743 0.142 Uiso 1 1 calc R . .
C214 C -0.0376(9) 0.6728(7) 0.3348(6) 0.108(5) Uani 1 1 d . . .
H21C H -0.0546 0.7185 0.3584 0.129 Uiso 1 1 calc R . .
C215 C 0.0012(8) 0.6149(7) 0.3510(5) 0.090(4) Uani 1 1 d . . .
H21D H 0.0100 0.6201 0.3860 0.108 Uiso 1 1 calc R . .
C216 C 0.0292(6) 0.5460(6) 0.3162(4) 0.068(3) Uani 1 1 d . . .
H21E H 0.0584 0.5069 0.3278 0.081 Uiso 1 1 calc R . .
C221 C 0.0456(6) 0.4667(5) 0.1591(3) 0.057(2) Uani 1 1 d . . .
C222 C 0.1165(7) 0.5013(8) 0.1430(4) 0.086(4) Uani 1 1 d . . .
H22A H 0.1659 0.5110 0.1637 0.103 Uiso 1 1 calc R . .
C223 C 0.1168(9) 0.5226(9) 0.0962(5) 0.106(4) Uani 1 1 d . . .
H22B H 0.1667 0.5461 0.0861 0.127 Uiso 1 1 calc R . .
C224 C 0.0486(11) 0.5104(10) 0.0659(5) 0.135(7) Uani 1 1 d . . .
H22C H 0.0484 0.5275 0.0354 0.162 Uiso 1 1 calc R . .
C225 C -0.0208(13) 0.4728(14) 0.0799(7) 0.202(12) Uani 1 1 d . . .
H22D H -0.0680 0.4603 0.0575 0.242 Uiso 1 1 calc R . .
C226 C -0.0244(11) 0.4519(11) 0.1267(6) 0.149(8) Uani 1 1 d . . .
H22E H -0.0744 0.4278 0.1360 0.179 Uiso 1 1 calc R . .
C311 C 0.3171(5) 0.6030(4) 0.2910(3) 0.0447(19) Uani 1 1 d . . .
C312 C 0.3871(7) 0.6538(6) 0.3001(5) 0.084(3) Uani 1 1 d . . .
H31A H 0.4394 0.6377 0.2844 0.101 Uiso 1 1 calc R . .
C313 C 0.3819(9) 0.7293(6) 0.3326(6) 0.102(4) Uani 1 1 d . . .
H31B H 0.4303 0.7636 0.3387 0.122 Uiso 1 1 calc R . .
C314 C 0.3047(9) 0.7526(6) 0.3554(4) 0.086(4) Uani 1 1 d . . .
H31C H 0.3006 0.8029 0.3774 0.103 Uiso 1 1 calc R . .
C315 C 0.2358(9) 0.7038(7) 0.3463(5) 0.101(4) Uani 1 1 d . . .
H31D H 0.1835 0.7200 0.3620 0.121 Uiso 1 1 calc R . .
C316 C 0.2413(7) 0.6288(6) 0.3138(5) 0.079(3) Uani 1 1 d . . .
H31E H 0.1921 0.5954 0.3073 0.095 Uiso 1 1 calc R . .
C321 C 0.3508(6) 0.5223(5) 0.1883(3) 0.056(2) Uani 1 1 d . . .
C322 C 0.3250(7) 0.5887(6) 0.1725(4) 0.066(3) Uani 1 1 d . . .
H32A H 0.2955 0.6282 0.1953 0.080 Uiso 1 1 calc R . .
C323 C 0.3418(8) 0.5983(6) 0.1236(4) 0.081(3) Uani 1 1 d . . .
H32B H 0.3224 0.6428 0.1132 0.097 Uiso 1 1 calc R . .
C324 C 0.3866(10) 0.5421(8) 0.0913(5) 0.110(5) Uani 1 1 d . . .
H32C H 0.3988 0.5485 0.0585 0.132 Uiso 1 1 calc R . .
C325 C 0.4146(13) 0.4755(10) 0.1060(5) 0.142(7) Uani 1 1 d . . .
H32D H 0.4452 0.4367 0.0834 0.171 Uiso 1 1 calc R . .
C326 C 0.3966(11) 0.4675(8) 0.1546(5) 0.114(5) Uani 1 1 d . . .
H32E H 0.4164 0.4230 0.1648 0.137 Uiso 1 1 calc R . .
C411 C 0.5047(5) 0.3310(4) 0.2371(3) 0.0442(19) Uani 1 1 d . . .
C412 C 0.4764(6) 0.2890(5) 0.1887(3) 0.051(2) Uani 1 1 d . . .
H41A H 0.4175 0.2784 0.1824 0.061 Uiso 1 1 calc R . .
C413 C 0.5342(7) 0.2631(6) 0.1502(4) 0.068(3) Uani 1 1 d . . .
H41B H 0.5138 0.2369 0.1177 0.082 Uiso 1 1 calc R . .
C414 C 0.6204(7) 0.2750(7) 0.1587(4) 0.087(3) Uani 1 1 d . . .
H41C H 0.6592 0.2572 0.1322 0.104 Uiso 1 1 calc R . .
C415 C 0.6503(7) 0.3134(8) 0.2065(5) 0.089(4) Uani 1 1 d . . .
H41D H 0.7097 0.3201 0.2126 0.107 Uiso 1 1 calc R . .
C416 C 0.5927(6) 0.3429(6) 0.2463(4) 0.064(2) Uani 1 1 d . . .
H41E H 0.6134 0.3700 0.2785 0.077 Uiso 1 1 calc R . .
C421 C 0.4765(5) 0.3986(5) 0.3446(3) 0.0428(18) Uani 1 1 d . . .
C422 C 0.5062(6) 0.3361(5) 0.3641(3) 0.056(2) Uani 1 1 d . . .
H42A H 0.5010 0.2842 0.3441 0.067 Uiso 1 1 calc R . .
C423 C 0.5433(6) 0.3494(6) 0.4124(4) 0.064(2) Uani 1 1 d . . .
H42B H 0.5625 0.3070 0.4253 0.077 Uiso 1 1 calc R . .
C424 C 0.5512(7) 0.4264(6) 0.4409(4) 0.072(3) Uani 1 1 d . . .
H42C H 0.5770 0.4363 0.4733 0.087 Uiso 1 1 calc R . .
C425 C 0.5225(8) 0.4881(6) 0.4232(4) 0.083(3) Uani 1 1 d . . .
H42D H 0.5280 0.5398 0.4435 0.100 Uiso 1 1 calc R . .
C426 C 0.4850(6) 0.4751(5) 0.3749(4) 0.064(2) Uani 1 1 d . . .
H42E H 0.4654 0.5180 0.3628 0.077 Uiso 1 1 calc R . .
C511 C 0.2256(5) -0.0340(4) 0.4007(3) 0.0422(18) Uani 1 1 d . . .
C512 C 0.2372(6) -0.0594(5) 0.4457(3) 0.056(2) Uani 1 1 d . . .
H51A H 0.2857 -0.0416 0.4663 0.067 Uiso 1 1 calc R . .
C513 C 0.1782(7) -0.1103(6) 0.4600(4) 0.075(3) Uani 1 1 d . . .
H51B H 0.1880 -0.1276 0.4898 0.090 Uiso 1 1 calc R . .
C514 C 0.1047(7) -0.1364(6) 0.4311(4) 0.079(3) Uani 1 1 d . . .
H51C H 0.0642 -0.1698 0.4419 0.094 Uiso 1 1 calc R . .
C515 C 0.0921(6) -0.1127(6) 0.3866(4) 0.069(3) Uani 1 1 d . . .
H51D H 0.0432 -0.1308 0.3664 0.082 Uiso 1 1 calc R . .
C516 C 0.1520(5) -0.0616(5) 0.3715(3) 0.055(2) Uani 1 1 d . . .
H51E H 0.1425 -0.0456 0.3411 0.066 Uiso 1 1 calc R . .
C521 C 0.3986(5) 0.0308(5) 0.4084(3) 0.0472(19) Uani 1 1 d . . .
C522 C 0.4417(6) 0.0895(6) 0.4443(3) 0.063(2) Uani 1 1 d . . .
H52A H 0.4142 0.1370 0.4584 0.075 Uiso 1 1 calc R . .
C523 C 0.5254(7) 0.0788(8) 0.4597(4) 0.083(3) Uani 1 1 d . . .
H52B H 0.5538 0.1191 0.4839 0.100 Uiso 1 1 calc R . .
C524 C 0.5660(7) 0.0097(9) 0.4395(5) 0.091(4) Uani 1 1 d . . .
H52C H 0.6222 0.0026 0.4500 0.109 Uiso 1 1 calc R . .
C525 C 0.5248(7) -0.0491(7) 0.4039(5) 0.084(3) Uani 1 1 d . . .
H52D H 0.5531 -0.0963 0.3900 0.100 Uiso 1 1 calc R . .
C526 C 0.4401(6) -0.0390(6) 0.3880(4) 0.062(2) Uani 1 1 d . . .
H52E H 0.4121 -0.0794 0.3637 0.074 Uiso 1 1 calc R . .
C611 C 0.0849(5) 0.1663(4) 0.4090(3) 0.0424(18) Uani 1 1 d . . .
C612 C 0.0604(6) 0.1093(5) 0.4360(3) 0.051(2) Uani 1 1 d . . .
H61A H 0.1018 0.0881 0.4540 0.062 Uiso 1 1 calc R . .
C613 C -0.0259(6) 0.0843(6) 0.4360(4) 0.067(3) Uani 1 1 d . . .
H61B H -0.0421 0.0458 0.4537 0.080 Uiso 1 1 calc R . .
C614 C -0.0869(6) 0.1162(6) 0.4102(4) 0.065(3) Uani 1 1 d . . .
H61C H -0.1445 0.0990 0.4103 0.078 Uiso 1 1 calc R . .
C615 C -0.0645(6) 0.1729(6) 0.3841(4) 0.063(2) Uani 1 1 d . . .
H61D H -0.1064 0.1946 0.3668 0.075 Uiso 1 1 calc R . .
C616 C 0.0216(5) 0.1978(5) 0.3840(3) 0.050(2) Uani 1 1 d . . .
H61E H 0.0369 0.2367 0.3665 0.060 Uiso 1 1 calc R . .
C621 C 0.2178(5) 0.2839(4) 0.4526(3) 0.0401(17) Uani 1 1 d . . .
C622 C 0.2926(6) 0.3289(5) 0.4488(3) 0.053(2) Uani 1 1 d . . .
H62A H 0.3303 0.3128 0.4215 0.063 Uiso 1 1 calc R . .
C623 C 0.3101(7) 0.3977(6) 0.4860(4) 0.070(3) Uani 1 1 d . . .
H62B H 0.3601 0.4277 0.4835 0.084 Uiso 1 1 calc R . .
C624 C 0.2571(7) 0.4227(6) 0.5258(4) 0.082(3) Uani 1 1 d . . .
H62C H 0.2703 0.4696 0.5503 0.099 Uiso 1 1 calc R . .
C625 C 0.1840(8) 0.3790(6) 0.5302(4) 0.083(3) Uani 1 1 d . . .
H62D H 0.1473 0.3958 0.5578 0.100 Uiso 1 1 calc R . .
C626 C 0.1640(6) 0.3091(6) 0.4932(4) 0.067(3) Uani 1 1 d . . .
H62E H 0.1139 0.2795 0.4962 0.081 Uiso 1 1 calc R . .
C711 C 0.2236(6) 0.0029(5) 0.0986(3) 0.054(2) Uani 1 1 d . . .
C712 C 0.1490(7) 0.0462(6) 0.1051(4) 0.071(3) Uani 1 1 d . . .
H71A H 0.1466 0.0927 0.1310 0.086 Uiso 1 1 calc R . .
C713 C 0.0768(8) 0.0206(9) 0.0730(5) 0.099(4) Uani 1 1 d . . .
H71B H 0.0262 0.0496 0.0775 0.119 Uiso 1 1 calc R . .
C714 C 0.0820(9) -0.0481(9) 0.0346(5) 0.108(5) Uani 1 1 d . . .
H71C H 0.0349 -0.0649 0.0126 0.129 Uiso 1 1 calc R . .
C715 C 0.1561(9) -0.0922(8) 0.0285(4) 0.100(4) Uani 1 1 d . . .
H71D H 0.1583 -0.1395 0.0033 0.120 Uiso 1 1 calc R . .
C716 C 0.2258(8) -0.0662(6) 0.0596(4) 0.076(3) Uani 1 1 d . . .
H71E H 0.2762 -0.0954 0.0546 0.092 Uiso 1 1 calc R . .
C721 C 0.3978(6) 0.0584(5) 0.1009(3) 0.057(2) Uani 1 1 d . . .
C722 C 0.4823(7) 0.0394(6) 0.1069(4) 0.070(3) Uani 1 1 d . . .
H72A H 0.4973 0.0132 0.1323 0.085 Uiso 1 1 calc R . .
C723 C 0.5456(8) 0.0596(7) 0.0748(5) 0.092(4) Uani 1 1 d . . .
H72B H 0.6029 0.0459 0.0786 0.110 Uiso 1 1 calc R . .
C724 C 0.5249(9) 0.0990(7) 0.0381(4) 0.100(5) Uani 1 1 d . . .
H72C H 0.5677 0.1124 0.0171 0.120 Uiso 1 1 calc R . .
C725 C 0.4421(10) 0.1186(7) 0.0324(4) 0.099(4) Uani 1 1 d . . .
H72D H 0.4276 0.1454 0.0072 0.118 Uiso 1 1 calc R . .
C726 C 0.3796(8) 0.0991(7) 0.0633(4) 0.083(3) Uani 1 1 d . . .
H72E H 0.3228 0.1137 0.0592 0.099 Uiso 1 1 calc R . .
C811 C 0.2445(5) -0.1460(4) 0.2024(3) 0.0450(19) Uani 1 1 d . . .
C812 C 0.2058(7) -0.1707(6) 0.2432(4) 0.067(3) Uani 1 1 d . . .
H81A H 0.2218 -0.1458 0.2768 0.080 Uiso 1 1 calc R . .
C813 C 0.1442(8) -0.2315(6) 0.2344(5) 0.084(3) Uani 1 1 d . . .
H81B H 0.1193 -0.2475 0.2621 0.101 Uiso 1 1 calc R . .
C814 C 0.1186(8) -0.2690(7) 0.1851(5) 0.087(3) Uani 1 1 d . . .
H81C H 0.0758 -0.3091 0.1793 0.105 Uiso 1 1 calc R . .
C815 C 0.1572(8) -0.2461(7) 0.1452(5) 0.088(3) Uani 1 1 d . . .
H81D H 0.1418 -0.2720 0.1117 0.106 Uiso 1 1 calc R . .
C816 C 0.2192(7) -0.1850(6) 0.1535(4) 0.068(3) Uani 1 1 d . . .
H81E H 0.2442 -0.1699 0.1256 0.082 Uiso 1 1 calc R . .
C821 C 0.4234(5) -0.1225(4) 0.2274(3) 0.0449(19) Uani 1 1 d . . .
C822 C 0.4916(7) -0.0837(6) 0.2573(5) 0.078(3) Uani 1 1 d . . .
H82A H 0.4891 -0.0291 0.2714 0.094 Uiso 1 1 calc R . .
C823 C 0.5634(7) -0.1245(7) 0.2668(5) 0.097(4) Uani 1 1 d . . .
H82B H 0.6083 -0.0976 0.2876 0.116 Uiso 1 1 calc R . .
C824 C 0.5681(7) -0.2047(7) 0.2455(5) 0.084(3) Uani 1 1 d . . .
H82C H 0.6167 -0.2323 0.2516 0.101 Uiso 1 1 calc R . .
C825 C 0.5029(7) -0.2437(7) 0.2158(5) 0.094(4) Uani 1 1 d . . .
H82D H 0.5064 -0.2981 0.2012 0.113 Uiso 1 1 calc R . .
C826 C 0.4314(7) -0.2035(6) 0.2072(4) 0.073(3) Uani 1 1 d . . .
H82E H 0.3865 -0.2316 0.1869 0.087 Uiso 1 1 calc R . .

loop_
_atom_site_aniso_label
_atom_site_aniso_U_11
_atom_site_aniso_U_22
_atom_site_aniso_U_33
_atom_site_aniso_U_23
_atom_site_aniso_U_13
_atom_site_aniso_U_12
Ag1 0.0394(3) 0.0403(3) 0.0633(4) 0.0141(3) -0.0053(3) 0.0028(3)
Ag2 0.0418(3) 0.0538(4) 0.0664(4) 0.0232(3) -0.0080(3) 0.0046(3)
Ag3 0.0604(4) 0.0366(3) 0.0348(3) 0.0084(2) 0.0063(3) 0.0042(3)
Ag4 0.0886(5) 0.0404(4) 0.0431(4) 0.0049(3) -0.0029(3) 0.0088(3)
Cu1 0.0378(5) 0.0380(5) 0.0353(5) 0.0141(4) 0.0058(4) 0.0056(4)
Cu2 0.0376(5) 0.0330(5) 0.0444(5) 0.0131(4) 0.0007(4) -0.0022(4)
Cl1 0.197(5) 0.131(3) 0.085(3) 0.038(2) -0.017(3) -0.009(3)
Cl2 0.089(2) 0.102(2) 0.097(2) 0.0357(18) 0.0220(18) 0.0116(17)
P1 0.0419(11) 0.0322(10) 0.0334(10) 0.0074(8) 0.0018(8) 0.0043(8)
P2 0.0413(11) 0.0340(10) 0.0347(10) 0.0104(8) 0.0041(8) 0.0060(8)
P3 0.0430(11) 0.0317(10) 0.0509(12) 0.0110(9) -0.0002(9) 0.0025(8)
P4 0.0369(10) 0.0306(10) 0.0416(11) 0.0062(8) -0.0007(8) -0.0001(8)
P5 0.0366(11) 0.0473(12) 0.0535(13) 0.0225(10) 0.0006(9) 0.0029(9)
P6 0.0392(11) 0.0446(11) 0.0545(13) 0.0235(10) -0.0019(9) 0.0029(9)
P7 0.0602(13) 0.0409(11) 0.0347(11) 0.0120(9) -0.0007(10) -0.0027(10)
P8 0.0562(12) 0.0317(10) 0.0333(10) 0.0082(8) 0.0053(9) 0.0016(9)
O01 0.130(7) 0.094(6) 0.080(6) -0.001(5) 0.017(5) 0.005(5)
O02 0.095(12) 0.116(13) 0.086(11) 0.033(10) 0.018(9) 0.008(10)
O11 0.249(17) 0.264(18) 0.150(12) 0.105(12) -0.078(12) -0.047(14)
O12 0.29(2) 0.203(17) 0.31(2) 0.124(17) -0.091(18) -0.081(15)
O13 0.31(4) 0.17(2) 0.19(3) 0.16(2) -0.11(3) -0.10(2)
O13' 0.13(2) 0.32(4) 0.22(3) -0.07(3) 0.11(2) 0.00(2)
O14 0.17(2) 0.19(2) 0.18(2) -0.016(19) -0.038(19) 0.13(2)
O14' 0.26(3) 0.17(2) 0.039(9) 0.026(11) -0.025(13) -0.058(19)
O21 0.159(9) 0.150(9) 0.080(6) 0.022(6) 0.057(6) 0.006(7)
O22 0.247(16) 0.145(11) 0.31(2) 0.135(13) 0.126(15) 0.053(11)
O23 0.164(19) 0.148(18) 0.064(11) 0.010(11) -0.051(11) -0.035(15)
O23' 0.18(2) 0.067(12) 0.24(3) -0.026(14) 0.10(2) 0.035(13)
O24 0.029(8) 0.34(4) 0.146(19) 0.10(2) -0.015(10) 0.016(13)
O24' 0.16(2) 0.21(3) 0.42(5) 0.18(3) 0.23(3) 0.11(2)
N1 0.035(4) 0.053(4) 0.082(5) 0.033(4) -0.010(3) 0.002(3)
N01 0.20(2) 0.25(2) 0.156(16) 0.074(15) -0.009(14) -0.025(17)
N2 0.039(4) 0.031(3) 0.070(5) 0.017(3) 0.001(3) -0.002(3)
N3 0.050(4) 0.043(4) 0.030(3) 0.012(3) 0.002(3) 0.012(3)
N4 0.059(4) 0.042(4) 0.037(4) 0.011(3) 0.009(3) 0.002(3)
C01 0.147(17) 0.138(15) 0.146(17) 0.056(13) -0.028(13) -0.024(13)
C1 0.039(4) 0.041(4) 0.051(5) 0.015(4) 0.001(4) -0.002(4)
C02 0.19(2) 0.160(18) 0.20(2) 0.083(17) -0.030(18) -0.016(16)
C2 0.044(4) 0.044(5) 0.041(4) 0.009(4) -0.001(4) 0.003(4)
C3 0.041(5) 0.051(5) 0.071(6) 0.022(4) -0.014(4) 0.002(4)
C4 0.112(9) 0.055(6) 0.075(7) 0.015(5) -0.030(6) -0.011(6)
C5 0.161(14) 0.067(8) 0.146(14) 0.031(8) -0.092(12) -0.031(9)
C6 0.114(11) 0.061(8) 0.22(2) 0.056(10) -0.103(13) -0.030(8)
C7 0.043(6) 0.085(8) 0.198(15) 0.081(10) 0.002(8) 0.004(6)
C8 0.043(5) 0.073(6) 0.092(8) 0.033(6) 0.000(5) 0.003(5)
C9 0.169(17) 0.149(16) 0.38(3) 0.15(2) -0.18(2) -0.112(14)
C11 0.050(5) 0.055(5) 0.034(4) 0.007(4) -0.001(4) 0.009(4)
C12 0.047(5) 0.042(4) 0.044(5) 0.012(4) 0.003(4) 0.008(4)
C13 0.066(6) 0.042(5) 0.046(5) 0.014(4) 0.004(4) 0.014(4)
C14 0.109(9) 0.060(7) 0.080(8) 0.014(6) -0.005(7) -0.016(6)
C15 0.206(17) 0.045(7) 0.090(10) 0.011(6) -0.020(10) -0.025(8)
C16 0.25(2) 0.050(7) 0.056(7) 0.008(6) -0.003(9) 0.027(9)
C17 0.175(15) 0.097(10) 0.070(8) 0.015(7) 0.035(9) 0.071(10)
C18 0.099(8) 0.064(7) 0.074(7) 0.010(5) 0.014(6) 0.023(6)
C19 0.42(3) 0.063(9) 0.079(10) -0.011(7) 0.030(15) 0.067(14)
C21 0.037(4) 0.041(4) 0.045(5) 0.007(4) 0.006(4) 0.001(3)
C22 0.044(5) 0.048(5) 0.045(5) 0.005(4) -0.002(4) 0.000(4)
C23 0.068(6) 0.084(7) 0.037(5) 0.010(5) -0.001(4) 0.006(5)
C24 0.063(7) 0.151(12) 0.053(6) 0.034(7) -0.013(5) 0.002(7)
C25 0.104(11) 0.189(16) 0.077(9) 0.029(10) -0.034(8) 0.003(10)
C26 0.155(16) 0.27(2) 0.065(9) 0.068(12) -0.039(10) -0.019(15)
C27 0.174(19) 0.46(4) 0.080(11) 0.131(18) -0.047(12) -0.11(2)
C28 0.100(11) 0.30(2) 0.076(9) 0.085(13) -0.012(8) -0.039(13)
C29 0.25(3) 0.47(5) 0.090(13) 0.11(2) -0.079(16) -0.03(3)
C31 0.036(4) 0.031(4) 0.045(4) 0.009(3) -0.004(3) -0.001(3)
C32 0.037(4) 0.033(4) 0.048(5) 0.007(3) -0.006(3) -0.001(3)
C33 0.041(4) 0.036(4) 0.058(5) 0.016(4) 0.001(4) -0.002(3)
C34 0.040(4) 0.056(5) 0.052(5) 0.012(4) 0.005(4) -0.006(4)
C35 0.052(5) 0.066(6) 0.075(7) 0.031(5) -0.013(5) 0.003(4)
C36 0.048(5) 0.058(6) 0.088(7) 0.024(5) -0.003(5) 0.002(4)
C37 0.061(6) 0.076(7) 0.076(7) 0.021(5) 0.030(5) 0.022(5)
C38 0.059(6) 0.065(6) 0.055(5) 0.021(5) 0.004(4) 0.014(5)
C39 0.055(6) 0.110(10) 0.144(12) 0.051(9) 0.012(7) 0.023(6)
C111 0.034(4) 0.057(5) 0.055(5) 0.020(4) 0.003(4) 0.006(4)
C112 0.056(5) 0.074(6) 0.050(5) 0.016(5) -0.003(4) 0.012(5)
C113 0.071(7) 0.096(8) 0.058(6) 0.014(6) -0.007(5) 0.021(6)
C114 0.064(6) 0.093(8) 0.064(7) -0.009(6) -0.009(5) -0.001(6)
C115 0.080(7) 0.063(6) 0.087(8) 0.012(6) -0.018(6) 0.001(5)
C116 0.060(6) 0.062(6) 0.062(6) 0.017(5) -0.015(5) -0.003(5)
C121 0.043(5) 0.044(5) 0.061(5) 0.020(4) 0.006(4) 0.001(4)
C122 0.054(5) 0.066(6) 0.059(6) 0.019(5) 0.007(4) 0.000(4)
C123 0.052(6) 0.077(7) 0.088(8) 0.025(6) 0.012(5) -0.003(5)
C124 0.076(7) 0.087(8) 0.085(8) 0.021(6) 0.029(6) 0.014(6)
C125 0.091(8) 0.073(7) 0.083(8) -0.002(6) 0.028(7) -0.011(6)
C126 0.067(6) 0.064(6) 0.081(7) 0.007(5) 0.012(5) -0.025(5)
C211 0.052(5) 0.046(5) 0.080(7) 0.028(5) -0.002(5) -0.001(4)
C212 0.099(9) 0.068(7) 0.125(11) 0.047(7) 0.020(8) 0.031(6)
C213 0.131(12) 0.066(8) 0.166(15) 0.037(9) 0.023(11) 0.045(8)
C214 0.108(10) 0.067(8) 0.140(13) 0.003(8) 0.031(10) 0.022(7)
C215 0.096(9) 0.070(7) 0.092(9) -0.006(6) 0.018(7) 0.003(6)
C216 0.062(6) 0.063(6) 0.080(7) 0.021(5) 0.005(5) 0.009(5)
C221 0.065(6) 0.062(6) 0.051(5) 0.028(4) -0.008(4) -0.005(5)
C222 0.080(7) 0.128(10) 0.063(7) 0.052(7) -0.012(6) -0.029(7)
C223 0.110(10) 0.141(12) 0.083(9) 0.062(9) 0.001(8) -0.032(9)
C224 0.163(15) 0.172(15) 0.090(10) 0.083(10) -0.045(10) -0.077(12)
C225 0.200(19) 0.30(3) 0.149(16) 0.160(18) -0.118(15) -0.134(19)
C226 0.142(13) 0.205(18) 0.137(13) 0.128(13) -0.068(11) -0.089(13)
C311 0.056(5) 0.032(4) 0.045(5) 0.007(3) 0.001(4) 0.003(4)
C312 0.078(7) 0.043(5) 0.114(9) -0.014(6) 0.003(7) -0.007(5)
C313 0.104(10) 0.050(6) 0.138(12) -0.003(7) 0.005(9) -0.010(6)
C314 0.135(11) 0.041(6) 0.076(7) -0.001(5) 0.023(7) 0.008(6)
C315 0.111(10) 0.066(7) 0.115(10) -0.003(7) 0.051(8) 0.021(7)
C316 0.072(7) 0.045(5) 0.115(9) 0.008(6) 0.029(6) 0.006(5)
C321 0.071(6) 0.043(5) 0.054(5) 0.011(4) 0.001(5) 0.001(4)
C322 0.085(7) 0.057(6) 0.060(6) 0.021(5) -0.010(5) 0.000(5)
C323 0.107(9) 0.065(7) 0.077(8) 0.033(6) -0.012(7) -0.012(6)
C324 0.160(14) 0.112(11) 0.072(8) 0.049(8) 0.023(8) -0.006(10)
C325 0.23(2) 0.122(12) 0.077(9) 0.027(9) 0.045(11) 0.060(13)
C326 0.195(15) 0.095(9) 0.064(8) 0.037(7) 0.034(9) 0.049(10)
C411 0.045(5) 0.035(4) 0.054(5) 0.013(4) 0.005(4) 0.004(3)
C412 0.050(5) 0.048(5) 0.051(5) 0.007(4) 0.009(4) 0.002(4)
C413 0.073(7) 0.071(6) 0.052(6) -0.002(5) 0.007(5) 0.004(5)
C414 0.077(8) 0.115(10) 0.067(7) 0.017(7) 0.029(6) 0.032(7)
C415 0.054(6) 0.125(10) 0.093(9) 0.034(8) 0.023(6) 0.023(6)
C416 0.049(5) 0.075(6) 0.069(6) 0.020(5) -0.002(5) 0.001(5)
C421 0.041(4) 0.044(4) 0.040(4) 0.004(4) 0.001(3) -0.006(3)
C422 0.072(6) 0.045(5) 0.048(5) 0.006(4) -0.023(4) -0.007(4)
C423 0.072(6) 0.062(6) 0.059(6) 0.018(5) -0.014(5) -0.009(5)
C424 0.088(7) 0.080(7) 0.042(5) 0.001(5) -0.010(5) -0.007(6)
C425 0.109(9) 0.063(7) 0.065(7) -0.009(5) -0.026(6) -0.005(6)
C426 0.078(7) 0.049(5) 0.062(6) 0.005(4) -0.008(5) 0.002(5)
C511 0.054(5) 0.035(4) 0.036(4) 0.006(3) 0.010(4) 0.006(4)
C512 0.078(6) 0.051(5) 0.039(5) 0.013(4) 0.002(4) -0.004(4)
C513 0.103(8) 0.073(7) 0.057(6) 0.031(5) 0.022(6) -0.009(6)
C514 0.081(7) 0.063(6) 0.092(8) 0.020(6) 0.027(6) -0.016(5)
C515 0.058(6) 0.066(6) 0.077(7) 0.009(5) 0.002(5) -0.013(5)
C516 0.053(5) 0.060(5) 0.055(5) 0.018(4) 0.005(4) -0.004(4)
C521 0.045(5) 0.056(5) 0.046(5) 0.022(4) 0.003(4) 0.005(4)
C522 0.049(5) 0.087(7) 0.047(5) 0.005(5) -0.004(4) 0.014(5)
C523 0.063(7) 0.133(10) 0.051(6) 0.016(6) -0.015(5) 0.004(7)
C524 0.050(6) 0.154(13) 0.082(8) 0.055(8) 0.000(6) 0.015(7)
C525 0.062(7) 0.086(8) 0.116(10) 0.048(7) 0.012(6) 0.031(6)
C526 0.052(5) 0.059(6) 0.080(7) 0.027(5) 0.002(5) 0.020(4)
C611 0.040(4) 0.041(4) 0.043(4) 0.004(3) 0.005(3) 0.006(3)
C612 0.056(5) 0.045(5) 0.055(5) 0.017(4) 0.013(4) -0.001(4)
C613 0.072(7) 0.061(6) 0.071(6) 0.023(5) 0.027(5) -0.004(5)
C614 0.047(5) 0.074(7) 0.065(6) 0.000(5) 0.013(5) -0.010(5)
C615 0.047(5) 0.083(7) 0.058(6) 0.013(5) 0.003(4) 0.006(5)
C616 0.051(5) 0.058(5) 0.046(5) 0.019(4) 0.009(4) 0.008(4)
C621 0.047(4) 0.037(4) 0.038(4) 0.012(3) 0.003(3) 0.008(3)
C622 0.055(5) 0.056(5) 0.045(5) 0.006(4) -0.002(4) -0.005(4)
C623 0.076(7) 0.065(6) 0.063(6) 0.007(5) -0.008(5) -0.019(5)
C624 0.094(8) 0.059(6) 0.078(8) -0.013(5) -0.016(6) -0.012(6)
C625 0.092(8) 0.077(7) 0.060(6) -0.028(6) 0.013(6) 0.007(6)
C626 0.068(6) 0.055(6) 0.069(6) -0.004(5) 0.018(5) -0.003(5)
C711 0.062(6) 0.056(5) 0.047(5) 0.018(4) -0.007(4) -0.005(4)
C712 0.079(7) 0.078(7) 0.055(6) 0.012(5) -0.014(5) -0.001(6)
C713 0.081(8) 0.141(12) 0.075(8) 0.025(8) -0.013(7) 0.007(8)
C714 0.106(10) 0.138(13) 0.079(9) 0.027(9) -0.039(8) -0.020(9)
C715 0.127(11) 0.103(10) 0.058(7) 0.001(6) -0.036(7) -0.021(8)
C716 0.099(8) 0.075(7) 0.051(6) 0.006(5) -0.013(6) 0.003(6)
C721 0.076(6) 0.042(5) 0.051(5) 0.010(4) 0.006(5) -0.009(4)
C722 0.082(7) 0.064(6) 0.065(6) 0.015(5) 0.021(5) -0.008(5)
C723 0.097(9) 0.072(7) 0.101(9) 0.009(7) 0.039(7) -0.007(6)
C724 0.132(11) 0.089(9) 0.070(8) 0.004(7) 0.050(8) -0.034(8)
C725 0.149(12) 0.098(9) 0.056(7) 0.038(6) 0.012(8) -0.039(9)
C726 0.117(9) 0.084(8) 0.057(6) 0.038(6) -0.009(6) -0.015(7)
C811 0.054(5) 0.034(4) 0.048(5) 0.010(4) 0.003(4) -0.003(4)
C812 0.080(7) 0.061(6) 0.059(6) 0.017(5) 0.011(5) -0.017(5)
C813 0.105(9) 0.062(7) 0.086(8) 0.022(6) 0.021(7) -0.015(6)
C814 0.087(8) 0.066(7) 0.106(10) 0.019(7) -0.002(7) -0.032(6)
C815 0.089(8) 0.078(8) 0.090(9) 0.006(6) -0.009(7) -0.023(6)
C816 0.083(7) 0.066(6) 0.053(6) 0.013(5) 0.000(5) -0.026(5)
C821 0.055(5) 0.037(4) 0.045(5) 0.013(4) 0.001(4) 0.002(4)
C822 0.074(7) 0.047(5) 0.107(9) 0.007(6) -0.012(6) -0.005(5)
C823 0.071(7) 0.073(8) 0.140(12) 0.010(7) -0.038(7) 0.009(6)
C824 0.062(7) 0.077(8) 0.121(10) 0.034(7) 0.001(6) 0.024(6)
C825 0.079(8) 0.059(7) 0.143(12) 0.021(7) -0.010(8) 0.015(6)
C826 0.066(6) 0.047(5) 0.102(8) 0.011(5) -0.011(6) 0.007(5)

loop_
_atom_type_symbol
_atom_type_description
_atom_type_scat_dispersion_real
_atom_type_scat_dispersion_imag
_atom_type_scat_source
C C 0.0033 0.0016 'International Tables Vol C Tables 4.2.6.8 and 6.1.1.4'
H H 0.0000 0.0000 'International Tables Vol C Tables 4.2.6.8 and 6.1.1.4'
N N 0.0061 0.0033 'International Tables Vol C Tables 4.2.6.8 and 6.1.1.4'
O O 0.0106 0.0060 'International Tables Vol C Tables 4.2.6.8 and 6.1.1.4'
P P 0.1023 0.0942 'International Tables Vol C Tables 4.2.6.8 and 6.1.1.4'
Cl Cl 0.1484 0.1585 'International Tables Vol C Tables 4.2.6.8 and 6.1.1.4'
Cu Cu 0.3201 1.2651 'International Tables Vol C Tables 4.2.6.8 and 6.1.1.4'
Ag Ag -0.8971 1.1015 'International Tables Vol C Tables 4.2.6.8 and 6.1.1.4'

loop_
_geom_angle_atom_site_label_1
_geom_angle_atom_site_label_2
_geom_angle_atom_site_label_3
_geom_angle
_geom_angle_site_symmetry_1
_geom_angle_site_symmetry_3
_geom_angle_publ_flag
P6 Ag1 P3 122.27(7) . . ?
P6 Ag1 C21 114.18(18) . . ?
P3 Ag1 C21 106.79(17) . . ?
P6 Ag1 Cu2 147.55(6) . . ?
P3 Ag1 Cu2 90.06(5) . . ?
C21 Ag1 Cu2 45.47(18) . . ?
P6 Ag1 Ag2 86.33(5) . . ?
P3 Ag1 Ag2 151.36(5) . . ?
C21 Ag1 Ag2 56.29(17) . . ?
Cu2 Ag1 Ag2 61.48(2) . . ?
C1 Ag2 C11 99.8(3) . . ?
C1 Ag2 P5 124.68(19) . . ?
C11 Ag2 P5 124.5(2) . . ?
C1 Ag2 Cu1 49.11(19) . . ?
C11 Ag2 Cu1 50.87(19) . . ?
P5 Ag2 Cu1 155.15(6) . . ?
C1 Ag2 C21 96.3(2) . . ?
C11 Ag2 C21 83.5(3) . . ?
P5 Ag2 C21 118.01(18) . . ?
Cu1 Ag2 C21 86.66(17) . . ?
C1 Ag2 Cu2 88.39(18) . . ?
C11 Ag2 Cu2 44.39(19) . . ?
P5 Ag2 Cu2 146.11(6) . . ?
Cu1 Ag2 Cu2 52.47(3) . . ?
C21 Ag2 Cu2 42.12(17) . . ?
C1 Ag2 Ag1 141.69(18) . . ?
C11 Ag2 Ag1 60.0(2) . . ?
P5 Ag2 Ag1 92.20(5) . . ?
Cu1 Ag2 Ag1 101.77(3) . . ?
C21 Ag2 Ag1 52.24(16) . . ?
Cu2 Ag2 Ag1 53.98(2) . . ?
C1 Ag2 Ag4 50.76(18) . . ?
C11 Ag2 Ag4 90.67(19) . . ?
P5 Ag2 Ag4 142.10(6) . . ?
Cu1 Ag2 Ag4 57.78(2) . . ?
C21 Ag2 Ag4 45.58(16) . . ?
Cu2 Ag2 Ag4 52.15(2) . . ?
Ag1 Ag2 Ag4 94.53(2) . . ?
P8 Ag3 P2 126.97(7) . . ?
P8 Ag3 C31 119.00(17) . . ?
P2 Ag3 C31 101.05(17) . . ?
P8 Ag3 Cu1 146.03(5) . . ?
P2 Ag3 Cu1 87.00(5) . . ?
C31 Ag3 Cu1 42.94(16) . . ?
P8 Ag3 Ag4 86.73(5) . . ?
P2 Ag3 Ag4 145.88(5) . . ?
C31 Ag3 Ag4 50.41(16) . . ?
Cu1 Ag3 Ag4 59.59(2) . . ?
C21 Ag4 P7 120.48(19) . . ?
C21 Ag4 C31 96.9(2) . . ?
P7 Ag4 C31 125.62(18) . . ?
C21 Ag4 C1 100.7(2) . . ?
P7 Ag4 C1 120.21(18) . . ?
C31 Ag4 C1 85.3(2) . . ?
C21 Ag4 Cu2 46.68(19) . . ?
P7 Ag4 Cu2 149.44(6) . . ?
C31 Ag4 Cu2 50.51(16) . . ?
C1 Ag4 Cu2 90.34(18) . . ?
C21 Ag4 Cu1 88.21(19) . . ?
P7 Ag4 Cu1 151.27(6) . . ?
C31 Ag4 Cu1 43.60(17) . . ?
C1 Ag4 Cu1 45.15(18) . . ?
Cu2 Ag4 Cu1 52.77(3) . . ?
C21 Ag4 Ag3 146.34(19) . . ?
P7 Ag4 Ag3 93.12(5) . . ?
C31 Ag4 Ag3 57.60(17) . . ?
C1 Ag4 Ag3 59.19(17) . . ?
Cu2 Ag4 Ag3 103.11(3) . . ?
Cu1 Ag4 Ag3 58.29(2) . . ?
C21 Ag4 Ag2 54.51(18) . . ?
P7 Ag4 Ag2 143.56(6) . . ?
C31 Ag4 Ag2 89.66(17) . . ?
C1 Ag4 Ag2 46.19(17) . . ?
Cu2 Ag4 Ag2 58.88(2) . . ?
Cu1 Ag4 Ag2 51.36(2) . . ?
Ag3 Ag4 Ag2 100.14(3) . . ?
C31 Cu1 C1 107.9(3) . . ?
C31 Cu1 C11 105.0(3) . . ?
C1 Cu1 C11 114.5(3) . . ?
C31 Cu1 P1 121.3(2) . . ?
C1 Cu1 P1 107.7(2) . . ?
C11 Cu1 P1 100.7(2) . . ?
C31 Cu1 Cu2 57.3(2) . . ?
C1 Cu1 Cu2 107.6(2) . . ?
C11 Cu1 Cu2 52.4(2) . . ?
P1 Cu1 Cu2 142.50(7) . . ?
C31 Cu1 Ag2 117.1(2) . . ?
C1 Cu1 Ag2 57.4(2) . . ?
C11 Cu1 Ag2 57.3(2) . . ?
P1 Cu1 Ag2 121.32(6) . . ?
Cu2 Cu1 Ag2 69.77(3) . . ?
C31 Cu1 Ag3 62.68(19) . . ?
C1 Cu1 Ag3 64.9(2) . . ?
C11 Cu1 Ag3 164.9(2) . . ?
P1 Cu1 Ag3 93.52(5) . . ?
Cu2 Cu1 Ag3 112.72(4) . . ?
Ag2 Cu1 Ag3 118.72(4) . . ?
C31 Cu1 Ag4 55.2(2) . . ?
C1 Cu1 Ag4 58.0(2) . . ?
C11 Cu1 Ag4 104.2(2) . . ?
P1 Cu1 Ag4 154.84(6) . . ?
Cu2 Cu1 Ag4 60.33(3) . . ?
Ag2 Cu1 Ag4 70.86(3) . . ?
Ag3 Cu1 Ag4 62.12(2) . . ?
C21 Cu2 C11 109.1(3) . . ?
C21 Cu2 C31 113.1(3) . . ?
C11 Cu2 C31 101.6(3) . . ?
C21 Cu2 P4 117.2(2) . . ?
C11 Cu2 P4 115.6(2) . . ?
C31 Cu2 P4 98.78(19) . . ?
C21 Cu2 Cu1 107.0(2) . . ?
C11 Cu2 Cu1 55.8(2) . . ?
C31 Cu2 Cu1 50.22(19) . . ?
P4 Cu2 Cu1 134.11(7) . . ?
C21 Cu2 Ag1 62.4(2) . . ?
C11 Cu2 Ag1 68.7(2) . . ?
C31 Cu2 Ag1 165.23(18) . . ?
P4 Cu2 Ag1 95.57(6) . . ?
Cu1 Cu2 Ag1 116.11(4) . . ?
C21 Cu2 Ag4 56.6(2) . . ?
C11 Cu2 Ag4 112.6(2) . . ?
C31 Cu2 Ag4 56.99(18) . . ?
P4 Cu2 Ag4 129.54(6) . . ?
Cu1 Cu2 Ag4 66.90(3) . . ?
Ag1 Cu2 Ag4 115.22(4) . . ?
C21 Cu2 Ag2 61.3(2) . . ?
C11 Cu2 Ag2 52.5(2) . . ?
C31 Cu2 Ag2 100.77(18) . . ?
P4 Cu2 Ag2 158.93(6) . . ?
Cu1 Cu2 Ag2 57.76(3) . . ?
Ag1 Cu2 Ag2 64.55(3) . . ?
Ag4 Cu2 Ag2 68.96(3) . . ?
O13 Cl1 O11 97.7(12) . . ?
O13 Cl1 O13' 79(2) . . ?
O11 Cl1 O13' 85.7(16) . . ?
O13 Cl1 O12 172.2(13) . . ?
O11 Cl1 O12 90.1(10) . . ?
O13' Cl1 O12 101.4(19) . . ?
O13 Cl1 O14' 88.5(13) . . ?
O11 Cl1 O14' 170.6(13) . . ?
O13' Cl1 O14' 88.5(17) . . ?
O12 Cl1 O14' 83.7(12) . . ?
O13 Cl1 O14 85.3(18) . . ?
O11 Cl1 O14 99.8(13) . . ?
O13' Cl1 O14 164(2) . . ?
O12 Cl1 O14 93.4(16) . . ?
O14' Cl1 O14 87.8(15) . . ?
O24 Cl2 O22 106.4(14) . . ?
O24 Cl2 O21 100.1(10) . . ?
O22 Cl2 O21 99.6(8) . . ?
O24 Cl2 O23 153.2(15) . . ?
O22 Cl2 O23 89.5(12) . . ?
O21 Cl2 O23 98.3(10) . . ?
O24 Cl2 O24' 67.3(16) . . ?
O22 Cl2 O24' 88.4(11) . . ?
O21 Cl2 O24' 166.8(15) . . ?
O23 Cl2 O24' 92.3(19) . . ?
O24 Cl2 O23' 86.5(16) . . ?
O22 Cl2 O23' 156.6(15) . . ?
O21 Cl2 O23' 97.1(10) . . ?
O23 Cl2 O23' 72.0(14) . . ?
O24' Cl2 O23' 78.6(14) . . ?
N3 P1 C621 101.0(3) . . ?
N3 P1 C611 106.1(3) . . ?
C621 P1 C611 105.1(3) . . ?
N3 P1 Cu1 113.8(2) . . ?
C621 P1 Cu1 116.6(2) . . ?
C611 P1 Cu1 113.0(3) . . ?
N3 P2 C511 103.6(3) . . ?
N3 P2 C521 103.5(4) . . ?
C511 P2 C521 103.8(4) . . ?
N3 P2 Ag3 114.8(2) . . ?
C511 P2 Ag3 115.3(3) . . ?
C521 P2 Ag3 114.4(3) . . ?
N2 P3 C321 103.7(4) . . ?
N2 P3 C311 104.3(4) . . ?
C321 P3 C311 102.8(4) . . ?
N2 P3 Ag1 112.4(2) . . ?
C321 P3 Ag1 114.0(3) . . ?
C311 P3 Ag1 118.1(3) . . ?
N2 P4 C411 101.6(3) . . ?
N2 P4 C421 102.9(3) . . ?
C411 P4 C421 104.5(4) . . ?
N2 P4 Cu2 115.9(2) . . ?
C411 P4 Cu2 111.0(3) . . ?
C421 P4 Cu2 119.0(3) . . ?
N1 P5 C121 101.3(4) . . ?
N1 P5 C111 106.3(4) . . ?
C121 P5 C111 103.9(4) . . ?
N1 P5 Ag2 115.1(2) . . ?
C121 P5 Ag2 115.3(3) . . ?
C111 P5 Ag2 113.5(3) . . ?
N1 P6 C221 105.8(4) . . ?
N1 P6 C211 103.4(4) . . ?
C221 P6 C211 103.5(4) . . ?
N1 P6 Ag1 118.9(2) . . ?
C221 P6 Ag1 112.7(3) . . ?
C211 P6 Ag1 111.1(3) . . ?
N4 P7 C711 107.2(4) . . ?
N4 P7 C721 102.7(4) . . ?
C711 P7 C721 101.7(4) . . ?
N4 P7 Ag4 114.1(2) . . ?
C711 P7 Ag4 111.9(3) . . ?
C721 P7 Ag4 117.9(3) . . ?
N4 P8 C811 105.8(3) . . ?
N4 P8 C821 101.8(3) . . ?
C811 P8 C821 102.1(4) . . ?
N4 P8 Ag3 116.5(2) . . ?
C811 P8 Ag3 113.3(3) . . ?
C821 P8 Ag3 115.6(3) . . ?
C033 O02 C031 85.6(19) . . ?
Cl1 O13 O13' 51.1(12) . . ?
Cl1 O13' O13 49.5(13) . . ?
Cl2 O23 O23' 54.9(10) . . ?
Cl2 O23' O23 53.1(9) . . ?
Cl2 O24 O24' 58.1(10) . . ?
Cl2 O24' O24 54.6(12) . . ?
P6 N1 P5 127.3(4) . . ?
P3 N2 P4 125.9(4) . . ?
P2 N3 P1 122.7(4) . . ?
P8 N4 P7 125.2(4) . . ?
N01 C01 C02 177(2) . . ?
C2 C1 Cu1 152.2(7) . . ?
C2 C1 Ag2 127.9(6) . . ?
Cu1 C1 Ag2 73.4(2) . . ?
C2 C1 Ag4 119.2(6) . . ?
Cu1 C1 Ag4 76.8(2) . . ?
Ag2 C1 Ag4 83.1(2) . . ?
C1 C2 C3 174.1(9) . . ?
C8 C3 C4 118.5(9) . . ?
C8 C3 C2 121.0(9) . . ?
C4 C3 C2 120.5(9) . . ?
C5 C4 C3 120.0(13) . . ?
C6 C5 C4 123.3(15) . . ?
C5 C6 C7 118.3(11) . . ?
C5 C6 C9 124.7(18) . . ?
C7 C6 C9 116.9(18) . . ?
C6 C7 C8 119.8(13) . . ?
C3 C8 C7 120.0(11) . . ?
N011 C011 C012 160(3) . . ?
C12 C11 Cu2 137.0(7) . . ?
C12 C11 Cu1 139.6(7) . . ?
Cu2 C11 Cu1 71.8(2) . . ?
C12 C11 Ag2 128.1(6) . . ?
Cu2 C11 Ag2 83.2(3) . . ?
Cu1 C11 Ag2 71.8(2) . . ?
C11 C12 C13 174.4(9) . . ?
C14 C13 C18 117.5(9) . . ?
C14 C13 C12 120.9(9) . . ?
C18 C13 C12 121.6(9) . . ?
C13 C14 C15 121.4(12) . . ?
C16 C15 C14 120.7(13) . . ?
C15 C16 C17 118.7(11) . . ?
C15 C16 C19 121.2(16) . . ?
C17 C16 C19 120.1(17) . . ?
C16 C17 C18 120.9(14) . . ?
C13 C18 C17 120.8(12) . . ?
N021 C021 C022 166(5) . . ?
C22 C21 Cu2 168.2(7) . . ?
C22 C21 Ag4 114.9(6) . . ?
Cu2 C21 Ag4 76.7(3) . . ?
C22 C21 Ag1 97.8(6) . . ?
Cu2 C21 Ag1 72.1(2) . . ?
Ag4 C21 Ag1 141.6(3) . . ?
C22 C21 Ag2 106.6(6) . . ?
Cu2 C21 Ag2 76.6(2) . . ?
Ag4 C21 Ag2 79.9(2) . . ?
Ag1 C21 Ag2 71.47(19) . . ?
C21 C22 C23 179.2(10) . . ?
C28 C23 C24 118.0(10) . . ?
C28 C23 C22 120.9(10) . . ?
C24 C23 C22 121.1(9) . . ?
C25 C24 C23 121.3(12) . . ?
C26 C25 C24 122.5(14) . . ?
C25 C26 C27 116.8(13) . . ?
C25 C26 C29 121.0(17) . . ?
C27 C26 C29 122.0(17) . . ?
C26 C27 C28 122.7(16) . . ?
C23 C28 C27 118.7(14) . . ?
C32 C31 Cu1 156.5(6) . . ?
C32 C31 Cu2 130.6(6) . . ?
Cu1 C31 Cu2 72.4(2) . . ?
C32 C31 Ag4 108.3(6) . . ?
Cu1 C31 Ag4 81.2(2) . . ?
Cu2 C31 Ag4 72.5(2) . . ?
C32 C31 Ag3 87.9(5) . . ?
Cu1 C31 Ag3 74.4(2) . . ?
Cu2 C31 Ag3 134.2(3) . . ?
Ag4 C31 Ag3 71.99(18) . . ?
C032 C031 O02 87(2) . . ?
C31 C32 C33 175.0(8) . . ?
C38 C33 C34 117.9(7) . . ?
C38 C33 C32 122.0(8) . . ?
C34 C33 C32 120.1(7) . . ?
C034 C033 O02 92.6(19) . . ?
C35 C34 C33 120.1(8) . . ?
C36 C35 C34 122.0(9) . . ?
C35 C36 C37 117.8(8) . . ?
C35 C36 C39 121.8(10) . . ?
C37 C36 C39 120.3(10) . . ?
C38 C37 C36 121.1(9) . . ?
C37 C38 C33 121.0(9) . . ?
C112 C111 C116 119.5(8) . . ?
C112 C111 P5 122.7(7) . . ?
C116 C111 P5 117.8(6) . . ?
C111 C112 C113 119.1(9) . . ?
C114 C113 C112 121.5(10) . . ?
C115 C114 C113 118.8(10) . . ?
C114 C115 C116 121.0(10) . . ?
C115 C116 C111 120.0(9) . . ?
C126 C121 C122 118.0(8) . . ?
C126 C121 P5 117.6(6) . . ?
C122 C121 P5 124.4(7) . . ?
C123 C122 C121 120.4(9) . . ?
C124 C123 C122 120.1(10) . . ?
C123 C124 C125 120.4(10) . . ?
C124 C125 C126 120.0(11) . . ?
C121 C126 C125 121.0(9) . . ?
C216 C211 C212 119.3(10) . . ?
C216 C211 P6 116.6(7) . . ?
C212 C211 P6 124.0(9) . . ?
C211 C212 C213 118.2(13) . . ?
C214 C213 C212 122.0(12) . . ?
C213 C214 C215 120.1(12) . . ?
C214 C215 C216 121.2(13) . . ?
C211 C216 C215 119.2(10) . . ?
C222 C221 C226 117.0(10) . . ?
C222 C221 P6 118.6(7) . . ?
C226 C221 P6 124.4(8) . . ?
C221 C222 C223 121.3(11) . . ?
C224 C223 C222 121.5(12) . . ?
C223 C224 C225 118.2(12) . . ?
C224 C225 C226 122.0(14) . . ?
C221 C226 C225 119.9(13) . . ?
C316 C311 C312 118.1(8) . . ?
C316 C311 P3 119.8(7) . . ?
C312 C311 P3 122.1(7) . . ?
C311 C312 C313 121.0(11) . . ?
C314 C313 C312 119.2(11) . . ?
C315 C314 C313 120.2(10) . . ?
C314 C315 C316 120.4(11) . . ?
C311 C316 C315 121.1(10) . . ?
C326 C321 C322 117.4(9) . . ?
C326 C321 P3 119.3(7) . . ?
C322 C321 P3 123.2(7) . . ?
C321 C322 C323 121.6(10) . . ?
C324 C323 C322 118.9(10) . . ?
C323 C324 C325 121.1(12) . . ?
C326 C325 C324 118.6(13) . . ?
C321 C326 C325 122.3(12) . . ?
C416 C411 C412 118.7(8) . . ?
C416 C411 P4 124.3(7) . . ?
C412 C411 P4 116.7(6) . . ?
C413 C412 C411 120.8(8) . . ?
C414 C413 C412 120.9(9) . . ?
C413 C414 C415 119.5(10) . . ?
C414 C415 C416 121.0(10) . . ?
C411 C416 C415 119.0(10) . . ?
C426 C421 C422 118.2(8) . . ?
C426 C421 P4 123.0(7) . . ?
C422 C421 P4 118.7(6) . . ?
C423 C422 C421 121.5(8) . . ?
C424 C423 C422 118.3(9) . . ?
C425 C424 C423 121.6(9) . . ?
C424 C425 C426 120.3(9) . . ?
C421 C426 C425 120.2(9) . . ?
C512 C511 C516 117.5(8) . . ?
C512 C511 P2 123.7(6) . . ?
C516 C511 P2 118.1(6) . . ?
C513 C512 C511 120.7(9) . . ?
C512 C513 C514 121.4(10) . . ?
C515 C514 C513 119.1(9) . . ?
C514 C515 C516 120.1(9) . . ?
C511 C516 C515 121.3(9) . . ?
C526 C521 C522 118.8(8) . . ?
C526 C521 P2 117.8(7) . . ?
C522 C521 P2 123.2(7) . . ?
C521 C522 C523 120.9(10) . . ?
C524 C523 C522 120.0(11) . . ?
C523 C524 C525 120.2(10) . . ?
C524 C525 C526 120.3(10) . . ?
C521 C526 C525 119.7(10) . . ?
C616 C611 C612 118.4(8) . . ?
C616 C611 P1 118.8(6) . . ?
C612 C611 P1 122.7(6) . . ?
C613 C612 C611 119.9(8) . . ?
C614 C613 C612 120.1(9) . . ?
C613 C614 C615 120.9(9) . . ?
C614 C615 C616 119.1(9) . . ?
C611 C616 C615 121.6(8) . . ?
C626 C621 C622 119.0(8) . . ?
C626 C621 P1 124.3(6) . . ?
C622 C621 P1 116.7(6) . . ?
C623 C622 C621 119.1(8) . . ?
C624 C623 C622 122.0(10) . . ?
C623 C624 C625 119.6(9) . . ?
C624 C625 C626 120.0(10) . . ?
C621 C626 C625 120.3(9) . . ?
C712 C711 C716 118.7(9) . . ?
C712 C711 P7 117.8(7) . . ?
C716 C711 P7 123.4(8) . . ?
C711 C712 C713 120.4(11) . . ?
C714 C713 C712 118.9(12) . . ?
C715 C714 C713 120.8(11) . . ?
C716 C715 C714 119.6(12) . . ?
C715 C716 C711 121.6(11) . . ?
C722 C721 C726 117.5(9) . . ?
C722 C721 P7 121.7(7) . . ?
C726 C721 P7 120.7(8) . . ?
C721 C722 C723 119.7(11) . . ?
C724 C723 C722 120.9(13) . . ?
C725 C724 C723 119.7(11) . . ?
C724 C725 C726 120.0(12) . . ?
C725 C726 C721 122.2(12) . . ?
C816 C811 C812 117.6(8) . . ?
C816 C811 P8 124.6(6) . . ?
C812 C811 P8 117.8(7) . . ?
C813 C812 C811 120.7(10) . . ?
C812 C813 C814 120.8(10) . . ?
C815 C814 C813 118.8(10) . . ?
C814 C815 C816 120.9(11) . . ?
C811 C816 C815 121.2(9) . . ?
C822 C821 C826 116.6(8) . . ?
C822 C821 P8 120.1(7) . . ?
C826 C821 P8 123.3(7) . . ?
C821 C822 C823 121.2(9) . . ?
C824 C823 C822 119.7(10) . . ?
C825 C824 C823 120.2(10) . . ?
C824 C825 C826 120.0(11) . . ?
C825 C826 C821 122.3(10) . . ?

loop_
_geom_bond_atom_site_label_1
_geom_bond_atom_site_label_2
_geom_bond_distance
_geom_bond_site_symmetry_2
_geom_bond_publ_flag
Ag1 P6 2.457(2) . ?
Ag1 P3 2.492(2) . ?
Ag1 C21 2.566(7) . ?
Ag1 Cu2 2.7570(10) . ?
Ag1 Ag2 3.0778(9) . ?
Ag2 C1 2.374(8) . ?
Ag2 C11 2.392(8) . ?
Ag2 P5 2.395(2) . ?
Ag2 Cu1 2.6997(10) . ?
Ag2 C21 2.700(7) . ?
Ag2 Cu2 2.9950(11) . ?
Ag2 Ag4 3.2652(10) . ?
Ag3 P8 2.480(2) . ?
Ag3 P2 2.4869(19) . ?
Ag3 C31 2.661(7) . ?
Ag3 Cu1 2.8846(10) . ?
Ag3 Ag4 2.9973(9) . ?
Ag4 C21 2.369(8) . ?
Ag4 P7 2.384(2) . ?
Ag4 C31 2.429(7) . ?
Ag4 C1 2.548(8) . ?
Ag4 Cu2 2.7625(11) . ?
Ag4 Cu1 2.9243(11) . ?
Cu1 C31 2.040(7) . ?
Cu1 C1 2.129(8) . ?
Cu1 C11 2.204(8) . ?
Cu1 P1 2.264(2) . ?
Cu1 Cu2 2.5315(12) . ?
Cu2 C21 2.065(8) . ?
Cu2 C11 2.110(8) . ?
Cu2 C31 2.235(7) . ?
Cu2 P4 2.263(2) . ?
Cl1 O13 1.398(19) . ?
Cl1 O11 1.422(13) . ?
Cl1 O13' 1.43(2) . ?
Cl1 O12 1.443(16) . ?
Cl1 O14' 1.449(16) . ?
Cl1 O14 1.526(19) . ?
Cl2 O24 1.408(15) . ?
Cl2 O22 1.420(12) . ?
Cl2 O21 1.458(8) . ?
Cl2 O23 1.462(17) . ?
Cl2 O24' 1.47(2) . ?
Cl2 O23' 1.495(18) . ?
P1 N3 1.690(6) . ?
P1 C621 1.811(8) . ?
P1 C611 1.825(8) . ?
P2 N3 1.679(6) . ?
P2 C511 1.811(8) . ?
P2 C521 1.815(8) . ?
P3 N2 1.675(6) . ?
P3 C321 1.807(9) . ?
P3 C311 1.821(8) . ?
P4 N2 1.687(6) . ?
P4 C411 1.816(8) . ?
P4 C421 1.831(8) . ?
P5 N1 1.685(7) . ?
P5 C121 1.816(8) . ?
P5 C111 1.817(9) . ?
P6 N1 1.678(7) . ?
P6 C221 1.811(8) . ?
P6 C211 1.828(10) . ?
P7 N4 1.685(7) . ?
P7 C711 1.819(9) . ?
P7 C721 1.823(9) . ?
P8 N4 1.681(6) . ?
P8 C811 1.813(8) . ?
P8 C821 1.829(8) . ?
O02 C033 1.573(5) . ?
O02 C031 1.578(5) . ?
O13 O13' 1.81(4) . ?
O23 O23' 1.74(3) . ?
O24 O24' 1.59(4) . ?
N01 C01 1.11(2) . ?
N011 C011 1.204(5) . ?
N021 C021 1.205(5) . ?
C01 C02 1.43(2) . ?
C1 C2 1.178(10) . ?
C2 C3 1.449(11) . ?
C3 C8 1.374(13) . ?
C3 C4 1.390(13) . ?
C4 C5 1.373(16) . ?
C5 C6 1.32(2) . ?
C6 C7 1.41(2) . ?
C6 C9 1.514(17) . ?
C7 C8 1.409(15) . ?
C011 C012 1.455(5) . ?
C11 C12 1.210(10) . ?
C12 C13 1.434(11) . ?
C13 C14 1.380(13) . ?
C13 C18 1.385(13) . ?
C14 C15 1.389(16) . ?
C15 C16 1.37(2) . ?
C16 C17 1.37(2) . ?
C16 C19 1.539(16) . ?
C17 C18 1.393(15) . ?
C021 C022 1.454(5) . ?
C21 C22 1.175(10) . ?
C22 C23 1.447(12) . ?
C23 C28 1.360(16) . ?
C23 C24 1.367(14) . ?
C24 C25 1.359(15) . ?
C25 C26 1.34(2) . ?
C26 C27 1.35(2) . ?
C26 C29 1.550(19) . ?
C27 C28 1.408(19) . ?
C31 C32 1.213(10) . ?
C031 C032 1.517(5) . ?
C32 C33 1.441(10) . ?
C33 C38 1.387(12) . ?
C33 C34 1.395(11) . ?
C033 C034 1.515(5) . ?
C34 C35 1.390(12) . ?
C35 C36 1.366(13) . ?
C36 C37 1.392(14) . ?
C36 C39 1.509(13) . ?
C37 C38 1.381(12) . ?
C111 C112 1.376(11) . ?
C111 C116 1.387(12) . ?
C112 C113 1.391(14) . ?
C113 C114 1.368(15) . ?
C114 C115 1.366(14) . ?
C115 C116 1.380(13) . ?
C121 C126 1.372(13) . ?
C121 C122 1.393(11) . ?
C122 C123 1.384(13) . ?
C123 C124 1.352(15) . ?
C124 C125 1.363(15) . ?
C125 C126 1.380(14) . ?
C211 C216 1.373(13) . ?
C211 C212 1.390(13) . ?
C212 C213 1.404(18) . ?
C213 C214 1.330(19) . ?
C214 C215 1.330(17) . ?
C215 C216 1.405(14) . ?
C221 C222 1.352(13) . ?
C221 C226 1.363(15) . ?
C222 C223 1.386(14) . ?
C223 C224 1.308(17) . ?
C224 C225 1.34(2) . ?
C225 C226 1.384(19) . ?
C311 C316 1.357(12) . ?
C311 C312 1.357(13) . ?
C312 C313 1.388(14) . ?
C313 C314 1.367(16) . ?
C314 C315 1.323(16) . ?
C315 C316 1.384(14) . ?
C321 C326 1.357(15) . ?
C321 C322 1.376(12) . ?
C322 C323 1.382(14) . ?
C323 C324 1.344(17) . ?
C324 C325 1.374(19) . ?
C325 C326 1.370(17) . ?
C411 C416 1.379(11) . ?
C411 C412 1.391(11) . ?
C412 C413 1.367(12) . ?
C413 C414 1.350(14) . ?
C414 C415 1.369(16) . ?
C415 C416 1.402(14) . ?
C421 C426 1.378(11) . ?
C421 C422 1.385(11) . ?
C422 C423 1.380(12) . ?
C423 C424 1.368(13) . ?
C424 C425 1.343(14) . ?
C425 C426 1.381(13) . ?
C511 C512 1.386(11) . ?
C511 C516 1.387(11) . ?
C512 C513 1.364(13) . ?
C513 C514 1.374(15) . ?
C514 C515 1.362(15) . ?
C515 C516 1.387(12) . ?
C521 C526 1.375(12) . ?
C521 C522 1.376(12) . ?
C522 C523 1.382(13) . ?
C523 C524 1.357(16) . ?
C524 C525 1.360(16) . ?
C525 C526 1.400(13) . ?
C611 C616 1.372(11) . ?
C611 C612 1.395(11) . ?
C612 C613 1.388(12) . ?
C613 C614 1.365(14) . ?
C614 C615 1.365(13) . ?
C615 C616 1.386(12) . ?
C621 C626 1.366(11) . ?
C621 C622 1.391(11) . ?
C622 C623 1.378(12) . ?
C623 C624 1.342(14) . ?
C624 C625 1.360(15) . ?
C625 C626 1.395(13) . ?
C711 C712 1.375(13) . ?
C711 C716 1.389(13) . ?
C712 C713 1.402(15) . ?
C713 C714 1.378(18) . ?
C714 C715 1.377(18) . ?
C715 C716 1.358(15) . ?
C721 C722 1.369(14) . ?
C721 C726 1.386(13) . ?
C722 C723 1.395(14) . ?
C723 C724 1.361(18) . ?
C724 C725 1.346(18) . ?
C725 C726 1.361(15) . ?
C811 C816 1.374(12) . ?
C811 C812 1.395(12) . ?
C812 C813 1.373(13) . ?
C813 C814 1.380(15) . ?
C814 C815 1.358(16) . ?
C815 C816 1.382(13) . ?
C821 C822 1.379(12) . ?
C821 C826 1.381(12) . ?
C822 C823 1.380(14) . ?
C823 C824 1.369(15) . ?
C824 C825 1.344(15) . ?
C825 C826 1.362(14) . ?
